data_4023462
loop_
_publ_author_name
'Matthew J. O'Connor'
'Robert B. Yelle'
'Lev N. Zakharov'
'Michael M. Haley'

_publ_section_title
;
 Structure-Property Investigations of Conjugated Thiophenes
 Fused onto a Dehydro[14]annulene Scaffold
;
_journal_name_full 'Journal of Organic Chemistry'
_journal_page_first 4424
_journal_page_last 4432
_journal_paper_doi 10.1021/jo800225u
_journal_volume 73
_journal_year 2008
_chemical_formula_sum 'C20 H6 S3'
_chemical_formula_weight 342.43
_chemical_name_systematic
;
 ?
;
_space_group_IT_number 14
_symmetry_cell_setting monoclinic
_symmetry_space_group_name_Hall '-P 2yn'
_symmetry_space_group_name_H-M 'P 1 21/n 1'
_atom_sites_solution_hydrogens geom
_atom_sites_solution_primary direct
_atom_sites_solution_secondary difmap
_audit_creation_method SHELXLTL
_cell_angle_alpha 90.00
_cell_angle_beta 113.957(2)
_cell_angle_gamma 90.00
_cell_formula_units_Z 8
_cell_length_a 17.698(2)
_cell_length_b 10.0144(13)
_cell_length_c 19.344(3)
_cell_measurement_reflns_used 1383
_cell_measurement_temperature 173(2)
_cell_measurement_theta_max 18.62
_cell_measurement_theta_min 2.30
_cell_volume 3133.2(7)
_computing_cell_refinement 'Bruker SMART'
_computing_data_collection 'Bruker SMART'
_computing_data_reduction 'Bruker SAINT'
_computing_molecular_graphics 'Bruker SHELXTL'
_computing_publication_material 'Bruker SHELXTL'
_computing_structure_refinement 'Bruker SHELXTL'
_computing_structure_solution 'Bruker SHELXTL'
_diffrn_ambient_temperature 173(2)
_diffrn_measured_fraction_theta_full 1.000
_diffrn_measured_fraction_theta_max 1.000
_diffrn_measurement_device_type 'CCD area detector'
_diffrn_measurement_method 'phi and omega scans'
_diffrn_radiation_monochromator graphite
_diffrn_radiation_source 'fine-focus sealed tube'
_diffrn_radiation_type MoK\a
_diffrn_radiation_wavelength 0.71073
_diffrn_reflns_av_R_equivalents 0.1088
_diffrn_reflns_av_sigmaI/netI 0.0871
_diffrn_reflns_limit_h_max 21
_diffrn_reflns_limit_h_min -21
_diffrn_reflns_limit_k_max 11
_diffrn_reflns_limit_k_min -11
_diffrn_reflns_limit_l_max 22
_diffrn_reflns_limit_l_min -22
_diffrn_reflns_number 29359
_diffrn_reflns_theta_full 25.00
_diffrn_reflns_theta_max 25.00
_diffrn_reflns_theta_min 1.32
_exptl_absorpt_coefficient_mu 0.467
_exptl_absorpt_correction_T_max 0.9861
_exptl_absorpt_correction_T_min 0.9592
_exptl_absorpt_correction_type multi-scan
_exptl_absorpt_process_details SADABS
_exptl_crystal_colour yellow
_exptl_crystal_density_diffrn 1.452
_exptl_crystal_density_meas 0
_exptl_crystal_density_method 'not measured'
_exptl_crystal_description block
_exptl_crystal_F_000 1392
_exptl_crystal_size_max 0.09
_exptl_crystal_size_mid 0.06
_exptl_crystal_size_min 0.03
_refine_diff_density_max 0.353
_refine_diff_density_min -0.302
_refine_diff_density_rms 0.064
_refine_ls_extinction_method none
_refine_ls_goodness_of_fit_ref 1.032
_refine_ls_hydrogen_treatment constr
_refine_ls_matrix_type full
_refine_ls_number_parameters 471
_refine_ls_number_reflns 5495
_refine_ls_number_restraints 26
_refine_ls_restrained_S_all 1.032
_refine_ls_R_factor_all 0.1088
_refine_ls_R_factor_gt 0.0576
_refine_ls_shift/su_max 0.002
_refine_ls_shift/su_mean 0.000
_refine_ls_structure_factor_coef Fsqd
_refine_ls_weighting_details 'calc w=1/[\s^2^(Fo^2^)+(0.0439P)^2^+0.0326P] where P=(Fo^2^+2Fc^2^)/3'
_refine_ls_weighting_scheme calc
_refine_ls_wR_factor_gt 0.1028
_refine_ls_wR_factor_ref 0.1221
_reflns_number_gt 3464
_reflns_number_total 5495
_reflns_threshold_expression >2sigma(I)
_cod_data_source_file jo800225u-File003.cif
_cod_data_source_block mha14
_cod_depositor_comments
;
The following automatic conversions were performed:
'_symmetry_cell_setting' value 'Monoclinic' changed to 'monoclinic'
according to '/home/saulius/struct/CIF-dictionaries/cif_core.dic'
dictionary named 'cif_core.dic' version 2.4.1 from 2010-06-29.

Automatic conversion script
Id: cif_fix_enum 1527 2010-12-29 10:47:43Z saulius 
;
_cod_original_sg_symbol_H-M 'P 21/n'
_cod_database_code 4023462

loop_
_symmetry_equiv_pos_as_xyz
'x, y, z'
'-x+1/2, y+1/2, -z+1/2'
'-x, -y, -z'
'x-1/2, -y-1/2, z-1/2'

loop_
_atom_site_label
_atom_site_type_symbol
_atom_site_fract_x
_atom_site_fract_y
_atom_site_fract_z
_atom_site_U_iso_or_equiv
_atom_site_adp_type
_atom_site_occupancy
_atom_site_symmetry_multiplicity
_atom_site_calc_flag
_atom_site_refinement_flags
_atom_site_disorder_assembly
_atom_site_disorder_group
S1 S 1.28206(7) 1.26960(12) 0.11453(7) 0.0540(4) Uani 1 1 d . . .
S2 S 1.09403(7) 0.46647(10) 0.21418(7) 0.0425(3) Uani 1 1 d . . .
C1 C 1.2219(3) 1.4047(4) 0.0751(2) 0.0472(12) Uani 1 1 d . . .
H1A H 1.2431 1.4865 0.0656 0.057 Uiso 1 1 calc R . .
C2 C 1.1411(3) 1.3847(4) 0.0586(2) 0.0417(11) Uani 1 1 d . . .
H2A H 1.0994 1.4502 0.0361 0.050 Uiso 1 1 calc R . .
C3 C 1.1251(3) 1.2525(4) 0.0788(2) 0.0358(10) Uani 1 1 d . . .
C4 C 1.1973(2) 1.1796(4) 0.1101(2) 0.0346(10) Uani 1 1 d . . .
C5 C 0.9936(2) 0.4274(4) 0.1946(2) 0.0410(11) Uani 1 1 d . . .
H5A H 0.9767 0.3432 0.2060 0.049 Uiso 1 1 calc R . .
C6 C 0.9398(3) 0.5292(4) 0.1607(2) 0.0372(10) Uani 1 1 d . . .
H6A H 0.8817 0.5244 0.1460 0.045 Uiso 1 1 calc R . .
C7 C 0.9822(2) 0.6437(4) 0.1504(2) 0.0321(10) Uani 1 1 d . . .
C8 C 1.0665(2) 0.6238(4) 0.1757(2) 0.0327(10) Uani 1 1 d . . .
C9 C 0.9024(3) 1.1174(4) 0.0561(2) 0.0332(11) Uani 0.704(6) 1 d PD A 1
C10 C 0.8713(2) 0.9966(4) 0.0677(2) 0.0316(10) Uani 0.704(6) 1 d PD A 1
C11 C 0.7834(8) 1.0040(19) 0.0486(11) 0.060(8) Uani 0.704(6) 1 d PD A 1
H11A H 0.7518 0.9302 0.0529 0.072 Uiso 0.704(6) 1 calc PR A 1
C12 C 0.7500(7) 1.1268(10) 0.0238(7) 0.037(3) Uani 0.704(6) 1 d PD A 1
H12A H 0.6932 1.1487 0.0080 0.044 Uiso 0.704(6) 1 calc PR A 1
S3 S 0.82625(17) 1.2375(3) 0.02525(19) 0.0384(8) Uani 0.704(6) 1 d PD A 1
C9A C 0.9024(3) 1.1174(4) 0.0561(2) 0.0332(11) Uani 0.296(6) 1 d PD A 2
C10A C 0.8713(2) 0.9966(4) 0.0677(2) 0.0316(10) Uani 0.296(6) 1 d PD A 2
C11A C 0.8410(14) 1.216(3) 0.0287(17) 0.12(2) Uani 0.296(6) 1 d PD A 2
H11B H 0.8490 1.3029 0.0133 0.146 Uiso 0.296(6) 1 calc PR A 2
C12A C 0.7686(14) 1.1691(18) 0.0273(17) 0.024(6) Uani 0.296(6) 1 d PD A 2
H12B H 0.7208 1.2231 0.0154 0.029 Uiso 0.296(6) 1 calc PR A 2
S3A S 0.7715(6) 1.0033(13) 0.0490(6) 0.040(3) Uani 0.296(6) 1 d PD A 2
C13 C 1.1228(2) 0.7186(4) 0.1718(2) 0.0366(10) Uani 1 1 d . . .
C14 C 1.1585(2) 0.8148(4) 0.1628(2) 0.0360(10) Uani 1 1 d . . .
C15 C 1.1867(2) 0.9361(4) 0.1489(2) 0.0370(11) Uani 1 1 d . . .
C16 C 1.2006(2) 1.0460(4) 0.1337(2) 0.0379(11) Uani 1 1 d . . .
C17 C 1.0466(3) 1.2009(4) 0.0693(2) 0.0366(10) Uani 1 1 d . A .
C18 C 0.9823(3) 1.1544(4) 0.0643(2) 0.0336(10) Uani 1 1 d . . .
C19 C 0.9139(2) 0.8754(4) 0.0946(2) 0.0328(10) Uani 1 1 d . . .
C20 C 0.9441(2) 0.7682(4) 0.1197(2) 0.0353(10) Uani 1 1 d . A .
S1' S 0.81176(6) 0.24879(10) 0.21488(6) 0.0363(3) Uani 1 1 d . . .
S2' S 0.51884(7) 0.86985(11) -0.14675(6) 0.0456(3) Uani 1 1 d . . .
C1' C 0.7930(2) 0.2163(4) 0.2932(2) 0.0375(11) Uani 1 1 d . . .
H1'A H 0.8276 0.1614 0.3338 0.045 Uiso 1 1 calc R . .
C2' C 0.7242(2) 0.2765(4) 0.2917(2) 0.0332(10) Uani 1 1 d . . .
H2'A H 0.7050 0.2677 0.3307 0.040 Uiso 1 1 calc R . .
C3' C 0.6834(2) 0.3550(4) 0.2250(2) 0.0299(9) Uani 1 1 d . . .
C4' C 0.7259(2) 0.3504(3) 0.1780(2) 0.0273(9) Uani 1 1 d . . .
C5' C 0.4384(2) 0.9602(4) -0.1461(2) 0.0425(11) Uani 1 1 d . . .
H5'A H 0.4105 1.0266 -0.1827 0.051 Uiso 1 1 calc R . .
C6' C 0.4178(2) 0.9282(4) -0.0880(2) 0.0393(11) Uani 1 1 d . . .
H6'A H 0.3740 0.9695 -0.0795 0.047 Uiso 1 1 calc R . .
C7' C 0.4688(2) 0.8262(4) -0.0410(2) 0.0328(10) Uani 1 1 d . . .
C8' C 0.5273(2) 0.7831(4) -0.0668(2) 0.0337(10) Uani 1 1 d . . .
C9' C 0.4781(2) 0.5686(4) 0.1889(2) 0.0271(9) Uani 0.505(6) 1 d PD B 1
C10' C 0.4375(2) 0.6682(4) 0.1379(2) 0.0269(9) Uani 0.505(6) 1 d PD B 1
C11' C 0.3695(13) 0.709(3) 0.1551(15) 0.035(7) Uani 0.505(6) 1 d PD B 1
H11C H 0.3330 0.7770 0.1264 0.042 Uiso 0.505(6) 1 calc PR B 1
C12' C 0.3575(15) 0.649(2) 0.2120(13) 0.036(5) Uani 0.505(6) 1 d PD B 1
H12C H 0.3147 0.6677 0.2282 0.043 Uiso 0.505(6) 1 calc PR B 1
S3' S 0.4336(4) 0.5331(6) 0.2496(3) 0.0303(11) Uani 0.505(6) 1 d PD B 1
C9B C 0.4781(2) 0.5686(4) 0.1889(2) 0.0271(9) Uani 0.495(6) 1 d PD B 2
C10B C 0.4375(2) 0.6682(4) 0.1379(2) 0.0269(9) Uani 0.495(6) 1 d PD B 2
C11B C 0.4391(15) 0.547(2) 0.2400(13) 0.069(12) Uani 0.495(6) 1 d PD B 2
H11D H 0.4574 0.4849 0.2805 0.083 Uiso 0.495(6) 1 calc PR B 2
C12B C 0.3731(15) 0.628(2) 0.2230(12) 0.042(6) Uani 0.495(6) 1 d PD B 2
H12D H 0.3401 0.6273 0.2513 0.050 Uiso 0.495(6) 1 calc PR B 2
S3'B S 0.3530(5) 0.7290(8) 0.1478(4) 0.0326(13) Uani 0.495(6) 1 d PD B 2
C13' C 0.5846(2) 0.6814(4) -0.0321(2) 0.0345(10) Uani 1 1 d . . .
C14' C 0.6274(3) 0.5934(4) 0.0061(2) 0.0360(10) Uani 1 1 d . . .
C15' C 0.6710(2) 0.4979(4) 0.0578(2) 0.0356(10) Uani 1 1 d . . .
C16' C 0.7023(2) 0.4230(4) 0.1101(2) 0.0327(10) Uani 1 1 d . . .
C17' C 0.6100(2) 0.4302(4) 0.2083(2) 0.0308(10) Uani 1 1 d . B .
C18' C 0.5495(2) 0.4957(4) 0.1962(2) 0.0291(9) Uani 1 1 d . . .
C19' C 0.4555(2) 0.7201(4) 0.0782(2) 0.0315(10) Uani 1 1 d . . .
C20' C 0.4618(2) 0.7697(4) 0.0240(2) 0.0327(10) Uani 1 1 d . B .

loop_
_atom_site_aniso_label
_atom_site_aniso_U_11
_atom_site_aniso_U_22
_atom_site_aniso_U_33
_atom_site_aniso_U_23
_atom_site_aniso_U_13
_atom_site_aniso_U_12
S1 0.0433(7) 0.0498(8) 0.0739(9) 0.0112(7) 0.0290(7) -0.0073(6)
S2 0.0468(7) 0.0330(6) 0.0538(8) 0.0045(6) 0.0268(6) 0.0045(5)
C1 0.051(3) 0.036(3) 0.061(3) 0.000(2) 0.029(3) -0.011(2)
C2 0.050(3) 0.039(3) 0.037(3) 0.002(2) 0.019(2) -0.001(2)
C3 0.042(3) 0.038(3) 0.032(2) -0.004(2) 0.019(2) -0.001(2)
C4 0.041(3) 0.033(2) 0.035(3) 0.000(2) 0.021(2) -0.005(2)
C5 0.045(3) 0.033(3) 0.050(3) -0.003(2) 0.024(2) -0.004(2)
C6 0.039(3) 0.033(2) 0.040(3) -0.009(2) 0.017(2) -0.006(2)
C7 0.038(3) 0.031(2) 0.026(2) -0.0050(19) 0.012(2) 0.001(2)
C8 0.038(3) 0.029(2) 0.037(3) -0.0010(19) 0.021(2) 0.0025(19)
C9 0.029(3) 0.040(3) 0.028(3) 0.000(2) 0.009(2) 0.006(2)
C10 0.025(2) 0.042(3) 0.028(2) -0.001(2) 0.0099(19) 0.004(2)
C11 0.083(15) 0.037(10) 0.069(12) 0.001(8) 0.041(10) -0.003(8)
C12 0.022(5) 0.053(7) 0.034(5) 0.009(6) 0.010(4) -0.013(5)
S3 0.0296(13) 0.0395(14) 0.0442(17) 0.0088(11) 0.0129(11) 0.0113(12)
C9A 0.029(3) 0.040(3) 0.028(3) 0.000(2) 0.009(2) 0.006(2)
C10A 0.025(2) 0.042(3) 0.028(2) -0.001(2) 0.0099(19) 0.004(2)
C11A 0.17(5) 0.17(5) 0.07(3) 0.00(3) 0.09(3) -0.06(3)
C12A 0.007(12) 0.016(11) 0.047(12) -0.005(10) 0.009(9) -0.007(9)
S3A 0.018(3) 0.064(7) 0.031(5) 0.003(4) 0.005(3) 0.012(3)
C13 0.036(3) 0.037(3) 0.042(3) 0.000(2) 0.021(2) 0.007(2)
C14 0.031(2) 0.036(3) 0.047(3) 0.003(2) 0.022(2) 0.008(2)
C15 0.027(2) 0.044(3) 0.044(3) 0.004(2) 0.018(2) 0.003(2)
C16 0.032(2) 0.043(3) 0.047(3) 0.003(2) 0.024(2) -0.002(2)
C17 0.037(3) 0.040(3) 0.035(3) -0.001(2) 0.016(2) 0.003(2)
C18 0.037(3) 0.033(2) 0.032(3) 0.001(2) 0.015(2) 0.004(2)
C19 0.028(2) 0.038(3) 0.031(3) -0.006(2) 0.011(2) -0.003(2)
C20 0.032(2) 0.043(3) 0.033(3) -0.008(2) 0.015(2) -0.006(2)
S1' 0.0383(6) 0.0340(6) 0.0389(7) 0.0070(5) 0.0180(5) 0.0107(5)
S2' 0.0583(8) 0.0434(7) 0.0431(7) 0.0168(6) 0.0289(6) 0.0107(6)
C1' 0.046(3) 0.033(2) 0.033(3) 0.006(2) 0.015(2) 0.008(2)
C2' 0.043(3) 0.026(2) 0.035(3) 0.0048(19) 0.020(2) 0.0053(19)
C3' 0.032(2) 0.023(2) 0.036(3) 0.0005(19) 0.014(2) 0.0006(18)
C4' 0.032(2) 0.019(2) 0.031(2) 0.0031(18) 0.0134(19) 0.0045(17)
C5' 0.044(3) 0.039(3) 0.043(3) 0.015(2) 0.016(2) 0.008(2)
C6' 0.037(3) 0.034(3) 0.049(3) 0.006(2) 0.020(2) 0.005(2)
C7' 0.039(2) 0.027(2) 0.032(2) 0.0042(19) 0.014(2) -0.0037(19)
C8' 0.041(2) 0.028(2) 0.036(3) 0.0073(19) 0.020(2) 0.0028(19)
C9' 0.024(2) 0.033(2) 0.024(2) -0.0029(19) 0.0095(19) -0.0052(18)
C10' 0.025(2) 0.034(2) 0.023(2) -0.0017(19) 0.0112(18) -0.0057(18)
C11' 0.029(11) 0.034(10) 0.035(10) 0.014(6) 0.007(8) 0.024(7)
C12' 0.013(7) 0.051(9) 0.041(11) -0.014(7) 0.008(7) 0.004(6)
S3' 0.027(2) 0.038(2) 0.032(2) -0.0001(17) 0.0180(18) -0.0033(17)
C9B 0.024(2) 0.033(2) 0.024(2) -0.0029(19) 0.0095(19) -0.0052(18)
C10B 0.025(2) 0.034(2) 0.023(2) -0.0017(19) 0.0112(18) -0.0057(18)
C11B 0.063(18) 0.060(14) 0.066(17) 0.025(10) 0.008(11) 0.019(11)
C12B 0.028(11) 0.083(13) 0.025(8) 0.010(7) 0.020(8) 0.007(8)
S3'B 0.031(2) 0.041(3) 0.030(2) 0.0055(19) 0.0162(19) 0.010(2)
C13' 0.039(3) 0.037(3) 0.033(3) 0.004(2) 0.020(2) 0.002(2)
C14' 0.043(3) 0.041(3) 0.031(3) 0.004(2) 0.022(2) 0.008(2)
C15' 0.043(3) 0.035(3) 0.036(3) -0.002(2) 0.023(2) 0.006(2)
C16' 0.035(2) 0.027(2) 0.038(3) -0.001(2) 0.016(2) 0.0058(19)
C17' 0.034(2) 0.023(2) 0.037(3) 0.0030(19) 0.017(2) -0.0019(19)
C18' 0.032(2) 0.029(2) 0.029(2) 0.0025(19) 0.016(2) -0.0048(19)
C19' 0.021(2) 0.034(2) 0.036(3) -0.003(2) 0.0074(19) 0.0021(18)
C20' 0.028(2) 0.035(2) 0.034(3) 0.004(2) 0.011(2) -0.0004(19)

loop_
_atom_type_symbol
_atom_type_description
_atom_type_scat_dispersion_real
_atom_type_scat_dispersion_imag
_atom_type_scat_source
C C 0.0033 0.0016 'International Tables Vol C Tables 4.2.6.8 and 6.1.1.4'
H H 0.0000 0.0000 'International Tables Vol C Tables 4.2.6.8 and 6.1.1.4'
S S 0.1246 0.1234 'International Tables Vol C Tables 4.2.6.8 and 6.1.1.4'

loop_
_geom_angle_atom_site_label_1
_geom_angle_atom_site_label_2
_geom_angle_atom_site_label_3
_geom_angle
_geom_angle_site_symmetry_1
_geom_angle_site_symmetry_3
_geom_angle_publ_flag
C1 S1 C4 91.1(2) . . ?
C5 S2 C8 91.6(2) . . ?
C2 C1 S1 113.5(3) . . ?
C1 C2 C3 112.3(4) . . ?
C4 C3 C17 123.1(4) . . ?
C4 C3 C2 110.9(4) . . ?
C17 C3 C2 126.0(4) . . ?
C3 C4 C16 123.6(4) . . ?
C3 C4 S1 112.2(3) . . ?
C16 C4 S1 124.2(3) . . ?
C6 C5 S2 113.4(3) . . ?
C5 C6 C7 111.2(4) . . ?
C8 C7 C20 122.2(4) . . ?
C8 C7 C6 112.8(4) . . ?
C20 C7 C6 125.0(4) . . ?
C7 C8 C13 124.9(4) . . ?
C7 C8 S2 111.0(3) . . ?
C13 C8 S2 124.1(3) . . ?
C10 C9 C18 131.2(4) . . ?
C10 C9 S3 111.1(3) . . ?
C18 C9 S3 117.7(3) . . ?
C9 C10 C19 128.6(4) . . ?
C9 C10 C11 111.7(8) . . ?
C19 C10 C11 119.7(8) . . ?
C12 C11 C10 113.7(14) . . ?
C11 C12 S3 110.3(11) . . ?
C9 S3 C12 93.1(5) . . ?
C11A C12A S3A 113(2) . . ?
C14 C13 C8 168.0(4) . . ?
C13 C14 C15 170.2(4) . . ?
C16 C15 C14 171.4(4) . . ?
C15 C16 C4 166.9(4) . . ?
C18 C17 C3 177.1(5) . . ?
C17 C18 C9 172.2(4) . . ?
C20 C19 C10 173.6(4) . . ?
C19 C20 C7 178.2(4) . . ?
C1' S1' C4' 91.36(19) . . ?
C5' S2' C8' 91.7(2) . . ?
C2' C1' S1' 113.2(3) . . ?
C1' C2' C3' 112.7(3) . . ?
C4' C3' C17' 123.6(4) . . ?
C4' C3' C2' 111.2(3) . . ?
C17' C3' C2' 125.2(3) . . ?
C3' C4' C16' 123.8(3) . . ?
C3' C4' S1' 111.5(3) . . ?
C16' C4' S1' 124.7(3) . . ?
C6' C5' S2' 113.0(3) . . ?
C5' C6' C7' 112.8(4) . . ?
C8' C7' C6' 111.4(3) . . ?
C8' C7' C20' 122.4(4) . . ?
C6' C7' C20' 126.1(4) . . ?
C7' C8' C13' 123.7(4) . . ?
C7' C8' S2' 111.1(3) . . ?
C13' C8' S2' 125.2(3) . . ?
C10' C9' C18' 128.8(4) . . ?
C10' C9' S3' 113.2(4) . . ?
C18' C9' S3' 118.0(4) . . ?
C9' C10' C19' 128.7(4) . . ?
C9' C10' C11' 106.2(11) . . ?
C19' C10' C11' 125.1(12) . . ?
C12' C11' C10' 119(2) . . ?
C11' C12' S3' 107(2) . . ?
C9' S3' C12' 94.0(10) . . ?
C11B C12B S3'B 115.4(18) . . ?
C14' C13' C8' 168.8(4) . . ?
C13' C14' C15' 170.9(4) . . ?
C16' C15' C14' 168.9(4) . . ?
C15' C16' C4' 166.1(4) . . ?
C18' C17' C3' 178.0(4) . . ?
C17' C18' C9' 174.3(4) . . ?
C20' C19' C10' 172.7(4) . . ?
C19' C20' C7' 179.0(4) . . ?

loop_
_geom_bond_atom_site_label_1
_geom_bond_atom_site_label_2
_geom_bond_distance
_geom_bond_site_symmetry_2
_geom_bond_publ_flag
S1 C1 1.699(4) . ?
S1 C4 1.722(4) . ?
S2 C5 1.705(4) . ?
S2 C8 1.726(4) . ?
C1 C2 1.348(5) . ?
C2 C3 1.440(5) . ?
C3 C4 1.381(5) . ?
C3 C17 1.423(6) . ?
C4 C16 1.407(6) . ?
C5 C6 1.367(5) . ?
C6 C7 1.429(5) . ?
C7 C8 1.383(5) . ?
C7 C20 1.428(5) . ?
C8 C13 1.400(5) . ?
C9 C10 1.385(5) . ?
C9 C18 1.408(6) . ?
C9 S3 1.721(4) . ?
C10 C19 1.411(5) . ?
C10 C11 1.449(14) . ?
C11 C12 1.364(15) . ?
C12 S3 1.737(9) . ?
C11A C12A 1.355(19) . ?
C12A S3A 1.708(16) . ?
C13 C14 1.204(5) . ?
C14 C15 1.380(6) . ?
C15 C16 1.190(5) . ?
C17 C18 1.195(5) . ?
C19 C20 1.209(5) . ?
S1' C1' 1.709(4) . ?
S1' C4' 1.724(4) . ?
S2' C5' 1.692(4) . ?
S2' C8' 1.727(4) . ?
C1' C2' 1.348(5) . ?
C2' C3' 1.431(5) . ?
C3' C4' 1.396(5) . ?
C3' C17' 1.420(5) . ?
C4' C16' 1.408(5) . ?
C5' C6' 1.353(5) . ?
C6' C7' 1.420(5) . ?
C7' C8' 1.388(5) . ?
C7' C20' 1.428(5) . ?
C8' C13' 1.402(5) . ?
C9' C10' 1.382(5) . ?
C9' C18' 1.416(5) . ?
C9' S3' 1.696(6) . ?
C10' C19' 1.414(5) . ?
C10' C11' 1.432(16) . ?
C11' C12' 1.343(17) . ?
C12' S3' 1.700(16) . ?
C11B C12B 1.342(17) . ?
C12B S3'B 1.689(15) . ?
C13' C14' 1.200(5) . ?
C14' C15' 1.373(6) . ?
C15' C16' 1.199(5) . ?
C17' C18' 1.196(5) . ?
C19' C20' 1.206(5) . ?
